data_4027155
loop_
_publ_author_name
'Jaideep Saha'
'Chris Lorenc'
'Bikash Surana'
'Mark W. Peczuh'

_publ_section_title
;
 Discovery of a Phosphine-Mediated Cycloisomerization of Alkynyl
 Hemiketals: Access to Spiroketals and Dihydropyrazoles via Tandem
 Reactions
;
_journal_name_full 'Journal of Organic Chemistry'
_journal_page_first 3846
_journal_page_last 3858
_journal_paper_doi 10.1021/jo3001854
_journal_volume 77
_journal_year 2012
_chemical_absolute_configuration unk
_chemical_formula_moiety 'C18 H24 O8 '
_chemical_formula_sum 'C18 H24 O8'
_chemical_formula_weight 368.38
_space_group_IT_number 19
_symmetry_cell_setting orthorhombic
_symmetry_Int_Tables_number 19
_symmetry_space_group_name_Hall 'P 2ac 2ab'
_symmetry_space_group_name_H-M 'P 21 21 21'
_cell_angle_alpha 90.0000
_cell_angle_beta 90.0000
_cell_angle_gamma 90.0000
_cell_formula_units_Z 8
_cell_length_a 10.150(6)
_cell_length_b 13.718(8)
_cell_length_c 26.178(15)
_cell_measurement_reflns_used 5528
_cell_measurement_temperature 223.1
_cell_measurement_theta_max 27.5
_cell_measurement_theta_min 3.1
_cell_volume 3645(4)
_computing_cell_refinement PROCESS-AUTO
_computing_data_collection PROCESS-AUTO
_computing_data_reduction CrystalStructure
_computing_publication_material 'CrystalStructure 3.8'
_computing_structure_refinement SHELXL
_computing_structure_solution SHELXS97
_diffrn_detector_area_resol_mean 6.85
_diffrn_measured_fraction_theta_full 0.964
_diffrn_measured_fraction_theta_max 0.964
_diffrn_measurement_device_type 'Rigaku SCXmini'
_diffrn_measurement_method \w
_diffrn_radiation_type 'Mo K\a'
_diffrn_radiation_wavelength 0.71075
_diffrn_reflns_av_R_equivalents 0.055
_diffrn_reflns_limit_h_max 12
_diffrn_reflns_limit_h_min -12
_diffrn_reflns_limit_k_max 8
_diffrn_reflns_limit_k_min -17
_diffrn_reflns_limit_l_max 29
_diffrn_reflns_limit_l_min -33
_diffrn_reflns_number 11526
_diffrn_reflns_theta_full 27.48
_diffrn_reflns_theta_max 27.48
_exptl_absorpt_coefficient_mu 0.106
_exptl_absorpt_correction_T_max 0.979
_exptl_absorpt_correction_T_min 0.575
_exptl_absorpt_correction_type multi-scan
_exptl_absorpt_process_details 'Jacobson, R. (1998) Private communication'
_exptl_crystal_colour colorless
_exptl_crystal_density_diffrn 1.343
_exptl_crystal_description block
_exptl_crystal_F_000 1568.00
_exptl_crystal_size_max 0.30
_exptl_crystal_size_mid 0.30
_exptl_crystal_size_min 0.20
_refine_diff_density_max 0.24
_refine_diff_density_min -0.28
_refine_ls_abs_structure_details 'Flack, H. D. (1983), Acta Cryst. A39, 876-881.  3159 Friedel Pairs'
_refine_ls_abs_structure_Flack 0.1(13)
_refine_ls_extinction_method none
_refine_ls_goodness_of_fit_ref 1.062
_refine_ls_hydrogen_treatment refall
_refine_ls_number_parameters 470
_refine_ls_number_reflns 7655
_refine_ls_R_factor_gt 0.0765
_refine_ls_shift/su_max 0.0010
_refine_ls_structure_factor_coef Fsqd
_refine_ls_weighting_details 'w = 1/[\s^2^(Fo^2^)+(0.0747P)^2^+0.5392P] where P=(Fo^2^+2Fc^2^)/3'
_refine_ls_weighting_scheme calc
_refine_ls_wR_factor_ref 0.1871
_reflns_number_gt 5107
_reflns_number_total 7655
_reflns_threshold_expression F^2^>2.0\s(F^2^)
_cod_data_source_file jo3001854_si_001.cif
_cod_data_source_block '_UCONN_MP10'
_cod_original_formula_sum 'C18 H24 O8 '
_cod_database_code 4027155

loop_
_symmetry_equiv_pos_site_id
_symmetry_equiv_pos_as_xyz
1 +X,+Y,+Z
2 1/2+X,1/2-Y,-Z
3 -X,1/2+Y,1/2-Z
4 1/2-X,-Y,1/2+Z

loop_
_atom_site_label
_atom_site_type_symbol
_atom_site_fract_x
_atom_site_fract_y
_atom_site_fract_z
_atom_site_U_iso_or_equiv
_atom_site_adp_type
_atom_site_occupancy
_atom_site_symmetry_multiplicity
_atom_site_calc_flag
_atom_site_refinement_flags
O(1) O 0.2500(2) 0.9409(2) 0.42256(10) 0.0388(7) Uani 1.00 1 d .
O(2) O 0.1565(2) 0.8712(2) 0.35204(11) 0.0474(7) Uani 1.00 1 d .
O(3) O 0.4237(3) 0.7034(2) 0.38562(11) 0.0472(7) Uani 1.00 1 d .
O(4) O 0.5272(2) 0.9230(2) 0.45480(9) 0.0375(6) Uani 1.00 1 d .
O(5) O 0.5442(2) 0.8355(2) 0.53161(9) 0.0362(6) Uani 1.00 1 d .
O(6) O 0.8127(3) 0.9639(3) 0.51288(12) 0.0636(10) Uani 1.00 1 d .
O(7) O 0.6860(3) 1.1020(2) 0.57143(10) 0.0450(7) Uani 1.00 1 d .
O(8) O 0.5938(2) 0.9781(2) 0.61776(9) 0.0384(7) Uani 1.00 1 d .
O(9) O 0.7456(2) 0.6854(2) 0.25452(9) 0.0390(7) Uani 1.00 1 d .
O(10) O 0.8177(3) 0.6116(2) 0.32813(10) 0.0474(7) Uani 1.00 1 d .
O(11) O 0.5888(2) 0.4368(2) 0.27020(11) 0.0417(7) Uani 1.00 1 d .
O(12) O 0.4638(2) 0.6658(2) 0.21560(10) 0.0372(6) Uani 1.00 1 d .
O(13) O 0.1783(3) 0.7101(2) 0.16689(14) 0.0711(11) Uani 1.00 1 d .
O(14) O 0.4541(2) 0.5893(2) 0.13567(10) 0.0383(6) Uani 1.00 1 d .
O(15) O 0.2800(3) 0.8383(2) 0.09609(11) 0.0463(7) Uani 1.00 1 d .
O(16) O 0.3899(2) 0.7201(2) 0.05077(10) 0.0442(7) Uani 1.00 1 d .
C(1) C 0.0166(4) 0.9264(3) 0.42130(19) 0.0560(13) Uani 1.00 1 d .
C(2) C 0.1304(5) 1.0440(3) 0.36250(18) 0.0541(12) Uani 1.00 1 d .
C(3) C 0.1378(4) 0.9465(3) 0.38977(14) 0.0380(10) Uani 1.00 1 d .
C(4) C 0.3568(4) 0.9071(3) 0.39145(14) 0.0348(9) Uani 1.00 1 d .
C(5) C 0.2877(4) 0.8366(3) 0.35455(14) 0.0373(9) Uani 1.00 1 d .
C(6) C 0.2907(4) 0.7346(3) 0.37663(17) 0.0451(11) Uani 1.00 1 d .
C(7) C 0.4930(4) 0.7657(3) 0.41681(15) 0.0403(10) Uani 1.00 1 d .
C(8) C 0.4605(4) 0.8592(3) 0.42196(14) 0.0348(9) Uani 1.00 1 d .
C(9) C 0.6067(4) 0.7207(3) 0.44371(17) 0.0498(11) Uani 1.00 1 d .
C(10) C 0.6967(4) 0.8000(3) 0.46576(16) 0.0504(12) Uani 1.00 1 d .
C(11) C 0.6144(4) 0.8788(3) 0.49063(13) 0.0368(9) Uani 1.00 1 d .
C(12) C 0.6946(4) 0.9637(3) 0.51291(14) 0.0382(10) Uani 1.00 1 d .
C(13) C 0.6102(4) 1.0415(3) 0.53863(14) 0.0372(9) Uani 1.00 1 d .
C(14) C 0.5116(4) 0.9944(3) 0.57402(15) 0.0360(9) Uani 1.00 1 d .
C(15) C 0.4508(4) 0.9009(3) 0.55507(15) 0.0385(9) Uani 1.00 1 d .
C(16) C 0.6754(4) 1.0622(3) 0.62286(15) 0.0396(10) Uani 1.00 1 d .
C(17) C 0.8069(4) 1.0308(3) 0.64220(18) 0.0566(13) Uani 1.00 1 d .
C(18) C 0.6096(6) 1.1380(4) 0.6560(2) 0.0705(16) Uani 1.00 1 d .
C(19) C 0.8492(5) 0.7831(3) 0.32102(18) 0.0578(13) Uani 1.00 1 d .
C(20) C 0.9769(4) 0.6656(4) 0.26570(19) 0.0599(14) Uani 1.00 1 d .
C(21) C 0.8485(4) 0.6870(3) 0.29165(14) 0.0396(10) Uani 1.00 1 d .
C(22) C 0.6316(3) 0.6453(3) 0.28006(14) 0.0349(9) Uani 1.00 1 d .
C(23) C 0.6945(4) 0.5691(3) 0.31480(15) 0.0414(10) Uani 1.00 1 d .
C(24) C 0.7137(3) 0.4757(3) 0.28518(16) 0.0403(10) Uani 1.00 1 d .
C(25) C 0.5372(3) 0.5990(3) 0.24450(14) 0.0323(9) Uani 1.00 1 d .
C(26) C 0.5123(3) 0.5036(3) 0.24348(15) 0.0345(9) Uani 1.00 1 d .
C(27) C 0.4004(4) 0.4584(3) 0.21560(15) 0.0384(9) Uani 1.00 1 d .
C(28) C 0.3043(4) 0.5379(3) 0.19880(16) 0.0412(10) Uani 1.00 1 d .
C(29) C 0.3800(3) 0.6240(3) 0.17772(13) 0.0326(9) Uani 1.00 1 d .
C(30) C 0.2943(4) 0.7094(3) 0.15923(14) 0.0368(9) Uani 1.00 1 d .
C(31) C 0.3670(4) 0.7882(3) 0.12913(14) 0.0368(9) Uani 1.00 1 d .
C(32) C 0.4702(4) 0.7463(3) 0.09315(15) 0.0376(9) Uani 1.00 1 d .
C(33) C 0.5421(4) 0.6595(3) 0.11299(16) 0.0401(10) Uani 1.00 1 d .
C(34) C 0.2864(5) 0.7911(4) 0.04639(16) 0.0538(13) Uani 1.00 1 d .
C(35) C 0.1603(5) 0.7379(5) 0.0352(2) 0.082(2) Uani 1.00 1 d .
C(36) C 0.3216(7) 0.8675(5) 0.0074(2) 0.100(2) Uani 1.00 1 d .
H(1) H -0.0023 0.8571 0.4208 0.067 Uiso 1.00 1 c R
H(2) H -0.0576 0.9619 0.4072 0.067 Uiso 1.00 1 c R
H(3) H 0.0316 0.9474 0.4562 0.067 Uiso 1.00 1 c R
H(4) H 0.0811 1.0898 0.3832 0.065 Uiso 1.00 1 c R
H(5) H 0.0867 1.0357 0.3298 0.065 Uiso 1.00 1 c R
H(6) H 0.2188 1.0688 0.3570 0.065 Uiso 1.00 1 c R
H(7) H 0.3950 0.9624 0.3721 0.042 Uiso 1.00 1 c R
H(8) H 0.3297 0.8383 0.3204 0.045 Uiso 1.00 1 c R
H(9) H 0.2415 0.7334 0.4088 0.054 Uiso 1.00 1 c R
H(10) H 0.2479 0.6894 0.3529 0.054 Uiso 1.00 1 c R
H(11) H 0.6567 0.6801 0.4198 0.060 Uiso 1.00 1 c R
H(12) H 0.5746 0.6788 0.4714 0.060 Uiso 1.00 1 c R
H(13) H 0.7562 0.7712 0.4911 0.060 Uiso 1.00 1 c R
H(14) H 0.7502 0.8283 0.4384 0.060 Uiso 1.00 1 c R
H(15) H 0.5644 1.0814 0.5126 0.045 Uiso 1.00 1 c R
H(16) H 0.4413 1.0416 0.5827 0.043 Uiso 1.00 1 c R
H(17) H 0.4087 0.8676 0.5839 0.046 Uiso 1.00 1 c R
H(18) H 0.3819 0.9167 0.5302 0.046 Uiso 1.00 1 c R
H(19) H 0.8217 0.9631 0.6332 0.068 Uiso 1.00 1 c R
H(20) H 0.8096 1.0379 0.6791 0.068 Uiso 1.00 1 c R
H(21) H 0.8750 1.0709 0.6269 0.068 Uiso 1.00 1 c R
H(22) H 0.6761 1.1799 0.6710 0.085 Uiso 1.00 1 c R
H(23) H 0.5605 1.1059 0.6830 0.085 Uiso 1.00 1 c R
H(24) H 0.5500 1.1768 0.6354 0.085 Uiso 1.00 1 c R
H(25) H 0.9053 0.8296 0.3035 0.069 Uiso 1.00 1 c R
H(26) H 0.8827 0.7722 0.3553 0.069 Uiso 1.00 1 c R
H(27) H 0.7602 0.8086 0.3230 0.069 Uiso 1.00 1 c R
H(28) H 0.9931 0.5959 0.2663 0.072 Uiso 1.00 1 c R
H(29) H 1.0476 0.6990 0.2834 0.072 Uiso 1.00 1 c R
H(30) H 0.9731 0.6879 0.2306 0.072 Uiso 1.00 1 c R
H(31) H 0.5870 0.6961 0.3006 0.042 Uiso 1.00 1 c R
H(32) H 0.6398 0.5578 0.3456 0.050 Uiso 1.00 1 c R
H(33) H 0.7673 0.4886 0.2548 0.048 Uiso 1.00 1 c R
H(34) H 0.7604 0.4281 0.3064 0.048 Uiso 1.00 1 c R
H(35) H 0.3552 0.4117 0.2379 0.046 Uiso 1.00 1 c R
H(36) H 0.4333 0.4232 0.1856 0.046 Uiso 1.00 1 c R
H(37) H 0.2450 0.5121 0.1725 0.049 Uiso 1.00 1 c R
H(38) H 0.2508 0.5587 0.2280 0.049 Uiso 1.00 1 c R
H(39) H 0.4088 0.8348 0.1530 0.044 Uiso 1.00 1 c R
H(40) H 0.5335 0.7976 0.0831 0.045 Uiso 1.00 1 c R
H(41) H 0.5903 0.6285 0.0849 0.048 Uiso 1.00 1 c R
H(42) H 0.6066 0.6806 0.1386 0.048 Uiso 1.00 1 c R
H(43) H 0.1668 0.6714 0.0476 0.099 Uiso 1.00 1 c R
H(44) H 0.1451 0.7372 -0.0014 0.099 Uiso 1.00 1 c R
H(45) H 0.0877 0.7706 0.0520 0.099 Uiso 1.00 1 c R
H(46) H 0.2418 0.8974 -0.0055 0.120 Uiso 1.00 1 c R
H(47) H 0.3693 0.8373 -0.0205 0.120 Uiso 1.00 1 c R
H(48) H 0.3766 0.9168 0.0233 0.120 Uiso 1.00 1 c R

loop_
_atom_site_aniso_label
_atom_site_aniso_U_11
_atom_site_aniso_U_22
_atom_site_aniso_U_33
_atom_site_aniso_U_12
_atom_site_aniso_U_13
_atom_site_aniso_U_23
O(1) 0.0387(16) 0.0421(18) 0.0355(14) -0.0036(13) 0.0006(12) -0.0054(13)
O(2) 0.0396(17) 0.054(2) 0.0486(16) -0.0047(15) -0.0061(14) -0.0173(15)
O(3) 0.0542(19) 0.0354(18) 0.0519(17) -0.0053(15) -0.0041(15) -0.0126(14)
O(4) 0.0474(17) 0.0347(16) 0.0303(13) -0.0054(13) -0.0069(12) 0.0022(11)
O(5) 0.0462(16) 0.0317(16) 0.0306(12) -0.0003(14) 0.0040(12) -0.0004(11)
O(6) 0.0313(18) 0.096(3) 0.064(2) -0.0132(18) 0.0072(15) -0.027(2)
O(7) 0.0565(18) 0.0355(17) 0.0429(15) -0.0137(15) -0.0059(14) 0.0038(13)
O(8) 0.0496(17) 0.0339(16) 0.0319(13) -0.0039(14) -0.0016(12) 0.0014(12)
O(9) 0.0377(15) 0.0438(18) 0.0356(13) -0.0076(13) -0.0075(12) 0.0056(13)
O(10) 0.0493(18) 0.0487(19) 0.0443(15) -0.0080(15) -0.0198(14) 0.0115(15)
O(11) 0.0445(17) 0.0315(16) 0.0492(16) 0.0004(13) -0.0042(14) 0.0118(13)
O(12) 0.0416(15) 0.0360(16) 0.0341(13) 0.0070(13) -0.0076(12) -0.0002(12)
O(13) 0.0391(19) 0.090(3) 0.084(2) 0.026(2) 0.0159(17) 0.033(2)
O(14) 0.0451(16) 0.0342(16) 0.0355(13) 0.0080(14) 0.0026(12) -0.0022(12)
O(15) 0.0586(19) 0.0369(18) 0.0434(14) 0.0179(15) -0.0042(14) -0.0020(13)
O(16) 0.0551(19) 0.0438(18) 0.0336(13) 0.0193(15) -0.0028(14) -0.0026(13)
C(1) 0.044(2) 0.060(3) 0.064(3) -0.008(2) 0.003(2) -0.008(2)
C(2) 0.053(2) 0.052(3) 0.058(2) -0.003(2) -0.013(2) 0.007(2)
C(3) 0.036(2) 0.042(2) 0.0354(19) -0.006(2) -0.0020(18) -0.0082(18)
C(4) 0.041(2) 0.033(2) 0.0307(17) -0.0109(19) 0.0026(18) -0.0009(17)
C(5) 0.040(2) 0.041(2) 0.0308(19) -0.009(2) -0.0014(18) -0.0078(18)
C(6) 0.046(2) 0.038(2) 0.051(2) -0.009(2) -0.001(2) -0.005(2)
C(7) 0.040(2) 0.043(2) 0.038(2) -0.004(2) 0.0034(19) -0.0049(19)
C(8) 0.038(2) 0.034(2) 0.0324(19) -0.0097(19) 0.0021(17) -0.0051(17)
C(9) 0.056(2) 0.046(2) 0.047(2) 0.006(2) 0.003(2) -0.011(2)
C(10) 0.041(2) 0.070(3) 0.040(2) 0.003(2) -0.001(2) -0.012(2)
C(11) 0.037(2) 0.046(2) 0.0267(17) 0.001(2) 0.0007(17) -0.0031(18)
C(12) 0.039(2) 0.049(2) 0.0258(18) -0.007(2) 0.0003(18) 0.0011(18)
C(13) 0.041(2) 0.036(2) 0.0347(19) -0.001(2) -0.0095(18) 0.0046(18)
C(14) 0.032(2) 0.036(2) 0.040(2) 0.0034(18) 0.0003(18) -0.0010(18)
C(15) 0.033(2) 0.046(2) 0.037(2) -0.003(2) 0.0057(18) -0.0045(19)
C(16) 0.043(2) 0.037(2) 0.039(2) -0.008(2) -0.0038(19) -0.0022(19)
C(17) 0.059(3) 0.052(3) 0.059(2) -0.019(2) -0.011(2) 0.000(2)
C(18) 0.095(4) 0.050(3) 0.066(3) 0.003(3) 0.005(3) -0.022(2)
C(19) 0.061(3) 0.053(3) 0.059(2) -0.003(2) -0.016(2) -0.007(2)
C(20) 0.043(2) 0.079(4) 0.057(2) -0.005(2) -0.008(2) 0.001(2)
C(21) 0.041(2) 0.044(2) 0.0345(19) -0.002(2) -0.0073(19) 0.0040(18)
C(22) 0.034(2) 0.038(2) 0.0328(18) 0.0037(19) -0.0059(17) 0.0024(18)
C(23) 0.037(2) 0.053(3) 0.0340(19) -0.004(2) -0.0023(18) 0.009(2)
C(24) 0.034(2) 0.038(2) 0.048(2) 0.0011(19) -0.0046(19) 0.015(2)
C(25) 0.030(2) 0.035(2) 0.0312(18) 0.0051(18) -0.0055(17) -0.0009(17)
C(26) 0.032(2) 0.037(2) 0.034(2) 0.0039(18) 0.0024(17) 0.0091(17)
C(27) 0.038(2) 0.040(2) 0.038(2) -0.007(2) -0.0006(18) 0.0022(19)
C(28) 0.035(2) 0.047(2) 0.041(2) -0.004(2) -0.0058(18) 0.002(2)
C(29) 0.032(2) 0.038(2) 0.0283(17) 0.0050(18) -0.0043(16) -0.0017(17)
C(30) 0.037(2) 0.046(2) 0.0275(17) 0.011(2) -0.0008(17) -0.0041(18)
C(31) 0.040(2) 0.034(2) 0.037(2) 0.008(2) -0.0042(18) -0.0065(18)
C(32) 0.040(2) 0.034(2) 0.039(2) -0.003(2) -0.0014(19) -0.0010(18)
C(33) 0.034(2) 0.042(2) 0.044(2) 0.009(2) 0.0055(19) 0.0001(19)
C(34) 0.067(3) 0.059(3) 0.035(2) 0.026(2) -0.000(2) 0.004(2)
C(35) 0.075(4) 0.103(5) 0.069(3) 0.038(4) -0.025(3) -0.032(3)
C(36) 0.143(6) 0.090(5) 0.067(3) 0.061(4) 0.024(4) 0.039(3)

loop_
_atom_type_symbol
_atom_type_description
_atom_type_scat_dispersion_real
_atom_type_scat_dispersion_imag
_atom_type_scat_source
O O 0.011 0.006
;
International Tables for Crystallography
(1992, Vol. C, Tables 4.2.6.8 and 6.1.1.4)
;
C C 0.003 0.002
;
International Tables for Crystallography
(1992, Vol. C, Tables 4.2.6.8 and 6.1.1.4)
;
H H 0.000 0.000
;
International Tables for Crystallography
(1992, Vol. C, Table 6.1.1.4)
;

loop_
_geom_angle_atom_site_label_1
_geom_angle_atom_site_label_2
_geom_angle_atom_site_label_3
_geom_angle
_geom_angle_publ_flag
C(3) O(1) C(4) 106.2(2) yes
C(3) O(2) C(5) 109.4(3) yes
C(6) O(3) C(7) 113.2(3) yes
C(8) O(4) C(11) 116.0(3) yes
C(11) O(5) C(15) 113.0(3) yes
C(13) O(7) C(16) 107.5(3) yes
C(14) O(8) C(16) 106.6(2) yes
C(21) O(9) C(22) 106.1(2) yes
C(21) O(10) C(23) 108.8(2) yes
C(24) O(11) C(26) 112.8(3) yes
C(25) O(12) C(29) 115.4(2) yes
C(29) O(14) C(33) 115.1(3) yes
C(31) O(15) C(34) 107.6(3) yes
C(32) O(16) C(34) 108.1(3) yes
O(1) C(3) O(2) 105.5(3) yes
O(1) C(3) C(1) 108.2(3) yes
O(1) C(3) C(2) 111.7(3) yes
O(2) C(3) C(1) 110.6(3) yes
O(2) C(3) C(2) 108.4(3) yes
C(1) C(3) C(2) 112.2(3) yes
O(1) C(4) C(5) 102.4(3) yes
O(1) C(4) C(8) 112.1(3) yes
C(5) C(4) C(8) 112.7(3) yes
O(2) C(5) C(4) 104.4(3) yes
O(2) C(5) C(6) 110.3(3) yes
C(4) C(5) C(6) 109.4(3) yes
O(3) C(6) C(5) 110.9(3) yes
O(3) C(7) C(8) 122.2(3) yes
O(3) C(7) C(9) 114.9(3) yes
C(8) C(7) C(9) 123.0(3) yes
O(4) C(8) C(4) 113.5(3) yes
O(4) C(8) C(7) 123.0(3) yes
C(4) C(8) C(7) 123.4(3) yes
C(7) C(9) C(10) 110.3(4) yes
C(9) C(10) C(11) 109.9(3) yes
O(4) C(11) O(5) 111.3(3) yes
O(4) C(11) C(10) 111.3(2) yes
O(4) C(11) C(12) 104.9(3) yes
O(5) C(11) C(10) 107.6(3) yes
O(5) C(11) C(12) 107.3(2) yes
C(10) C(11) C(12) 114.4(3) yes
O(6) C(12) C(11) 122.1(4) yes
O(6) C(12) C(13) 124.0(4) yes
C(11) C(12) C(13) 113.6(3) yes
O(7) C(13) C(12) 111.8(3) yes
O(7) C(13) C(14) 103.8(2) yes
C(12) C(13) C(14) 110.1(3) yes
O(8) C(14) C(13) 99.8(3) yes
O(8) C(14) C(15) 111.6(3) yes
C(13) C(14) C(15) 115.7(3) yes
O(5) C(15) C(14) 113.6(3) yes
O(7) C(16) O(8) 105.0(2) yes
O(7) C(16) C(17) 110.8(3) yes
O(7) C(16) C(18) 107.9(3) yes
O(8) C(16) C(17) 108.5(3) yes
O(8) C(16) C(18) 110.7(3) yes
C(17) C(16) C(18) 113.6(3) yes
O(9) C(21) O(10) 106.4(3) yes
O(9) C(21) C(19) 111.1(3) yes
O(9) C(21) C(20) 109.0(3) yes
O(10) C(21) C(19) 106.7(3) yes
O(10) C(21) C(20) 110.4(3) yes
C(19) C(21) C(20) 113.2(4) yes
O(9) C(22) C(23) 101.6(3) yes
O(9) C(22) C(25) 113.0(2) yes
C(23) C(22) C(25) 110.6(3) yes
O(10) C(23) C(22) 103.5(3) yes
O(10) C(23) C(24) 111.1(3) yes
C(22) C(23) C(24) 109.2(3) yes
O(11) C(24) C(23) 110.1(3) yes
O(12) C(25) C(22) 113.8(3) yes
O(12) C(25) C(26) 122.0(3) yes
C(22) C(25) C(26) 123.9(3) yes
O(11) C(26) C(25) 122.1(3) yes
O(11) C(26) C(27) 113.6(3) yes
C(25) C(26) C(27) 124.4(3) yes
C(26) C(27) C(28) 109.4(3) yes
C(27) C(28) C(29) 109.7(3) yes
O(12) C(29) O(14) 111.0(3) yes
O(12) C(29) C(28) 111.3(2) yes
O(12) C(29) C(30) 104.5(3) yes
O(14) C(29) C(28) 106.9(3) yes
O(14) C(29) C(30) 108.2(2) yes
C(28) C(29) C(30) 115.0(3) yes
O(13) C(30) C(29) 120.7(3) yes
O(13) C(30) C(31) 123.8(4) yes
C(29) C(30) C(31) 115.4(3) yes
O(15) C(31) C(30) 111.0(3) yes
O(15) C(31) C(32) 103.6(2) yes
C(30) C(31) C(32) 112.6(3) yes
O(16) C(32) C(31) 100.6(3) yes
O(16) C(32) C(33) 110.6(3) yes
C(31) C(32) C(33) 115.0(3) yes
O(14) C(33) C(32) 112.0(3) yes
O(15) C(34) O(16) 105.2(3) yes
O(15) C(34) C(35) 110.7(3) yes
O(15) C(34) C(36) 107.9(4) yes
O(16) C(34) C(35) 108.0(4) yes
O(16) C(34) C(36) 110.6(4) yes
C(35) C(34) C(36) 114.1(4) yes
C(3) C(1) H(1) 109.5 no
C(3) C(1) H(2) 109.5 no
C(3) C(1) H(3) 109.5 no
H(1) C(1) H(2) 109.5 no
H(1) C(1) H(3) 109.5 no
H(2) C(1) H(3) 109.5 no
C(3) C(2) H(4) 109.5 no
C(3) C(2) H(5) 109.5 no
C(3) C(2) H(6) 109.5 no
H(4) C(2) H(5) 109.5 no
H(4) C(2) H(6) 109.5 no
H(5) C(2) H(6) 109.5 no
O(1) C(4) H(7) 109.8 no
C(5) C(4) H(7) 109.8 no
C(8) C(4) H(7) 109.8 no
O(2) C(5) H(8) 110.9 no
C(4) C(5) H(8) 110.9 no
C(6) C(5) H(8) 110.9 no
O(3) C(6) H(9) 109.5 no
O(3) C(6) H(10) 109.5 no
C(5) C(6) H(9) 109.5 no
C(5) C(6) H(10) 109.5 no
H(9) C(6) H(10) 108.0 no
C(7) C(9) H(11) 109.6 no
C(7) C(9) H(12) 109.6 no
C(10) C(9) H(11) 109.6 no
C(10) C(9) H(12) 109.6 no
H(11) C(9) H(12) 108.1 no
C(9) C(10) H(13) 109.7 no
C(9) C(10) H(14) 109.7 no
C(11) C(10) H(13) 109.7 no
C(11) C(10) H(14) 109.7 no
H(13) C(10) H(14) 108.2 no
O(7) C(13) H(15) 110.3 no
C(12) C(13) H(15) 110.3 no
C(14) C(13) H(15) 110.3 no
O(8) C(14) H(16) 109.7 no
C(13) C(14) H(16) 109.7 no
C(15) C(14) H(16) 109.7 no
O(5) C(15) H(17) 108.8 no
O(5) C(15) H(18) 108.8 no
C(14) C(15) H(17) 108.8 no
C(14) C(15) H(18) 108.8 no
H(17) C(15) H(18) 107.7 no
C(16) C(17) H(19) 109.5 no
C(16) C(17) H(20) 109.5 no
C(16) C(17) H(21) 109.5 no
H(19) C(17) H(20) 109.5 no
H(19) C(17) H(21) 109.5 no
H(20) C(17) H(21) 109.5 no
C(16) C(18) H(22) 109.5 no
C(16) C(18) H(23) 109.5 no
C(16) C(18) H(24) 109.5 no
H(22) C(18) H(23) 109.5 no
H(22) C(18) H(24) 109.5 no
H(23) C(18) H(24) 109.5 no
C(21) C(19) H(25) 109.5 no
C(21) C(19) H(26) 109.5 no
C(21) C(19) H(27) 109.5 no
H(25) C(19) H(26) 109.5 no
H(25) C(19) H(27) 109.5 no
H(26) C(19) H(27) 109.5 no
C(21) C(20) H(28) 109.5 no
C(21) C(20) H(29) 109.5 no
C(21) C(20) H(30) 109.5 no
H(28) C(20) H(29) 109.5 no
H(28) C(20) H(30) 109.5 no
H(29) C(20) H(30) 109.5 no
O(9) C(22) H(31) 110.4 no
C(23) C(22) H(31) 110.4 no
C(25) C(22) H(31) 110.4 no
O(10) C(23) H(32) 110.9 no
C(22) C(23) H(32) 110.9 no
C(24) C(23) H(32) 110.9 no
O(11) C(24) H(33) 109.7 no
O(11) C(24) H(34) 109.6 no
C(23) C(24) H(33) 109.6 no
C(23) C(24) H(34) 109.6 no
H(33) C(24) H(34) 108.2 no
C(26) C(27) H(35) 109.8 no
C(26) C(27) H(36) 109.8 no
C(28) C(27) H(35) 109.8 no
C(28) C(27) H(36) 109.8 no
H(35) C(27) H(36) 108.2 no
C(27) C(28) H(37) 109.7 no
C(27) C(28) H(38) 109.7 no
C(29) C(28) H(37) 109.7 no
C(29) C(28) H(38) 109.7 no
H(37) C(28) H(38) 108.2 no
O(15) C(31) H(39) 109.8 no
C(30) C(31) H(39) 109.8 no
C(32) C(31) H(39) 109.8 no
O(16) C(32) H(40) 110.1 no
C(31) C(32) H(40) 110.1 no
C(33) C(32) H(40) 110.1 no
O(14) C(33) H(41) 109.2 no
O(14) C(33) H(42) 109.2 no
C(32) C(33) H(41) 109.2 no
C(32) C(33) H(42) 109.2 no
H(41) C(33) H(42) 107.9 no
C(34) C(35) H(43) 109.5 no
C(34) C(35) H(44) 109.5 no
C(34) C(35) H(45) 109.5 no
H(43) C(35) H(44) 109.5 no
H(43) C(35) H(45) 109.5 no
H(44) C(35) H(45) 109.5 no
C(34) C(36) H(46) 109.5 no
C(34) C(36) H(47) 109.5 no
C(34) C(36) H(48) 109.5 no
H(46) C(36) H(47) 109.5 no
H(46) C(36) H(48) 109.5 no
H(47) C(36) H(48) 109.5 no

loop_
_geom_bond_atom_site_label_1
_geom_bond_atom_site_label_2
_geom_bond_distance
_geom_bond_publ_flag
O(1) C(3) 1.429(4) yes
O(1) C(4) 1.433(4) yes
O(2) C(3) 1.442(5) yes
O(2) C(5) 1.415(5) yes
O(3) C(6) 1.435(5) yes
O(3) C(7) 1.375(5) yes
O(4) C(8) 1.401(4) yes
O(4) C(11) 1.425(4) yes
O(5) C(11) 1.419(4) yes
O(5) C(15) 1.443(4) yes
O(6) C(12) 1.198(5) yes
O(7) C(13) 1.420(4) yes
O(7) C(16) 1.456(4) yes
O(8) C(14) 1.434(4) yes
O(8) C(16) 1.427(5) yes
O(9) C(21) 1.427(4) yes
O(9) C(22) 1.445(4) yes
O(10) C(21) 1.442(5) yes
O(10) C(23) 1.424(5) yes
O(11) C(24) 1.430(4) yes
O(11) C(26) 1.390(4) yes
O(12) C(25) 1.402(4) yes
O(12) C(29) 1.427(4) yes
O(13) C(30) 1.195(5) yes
O(14) C(29) 1.416(4) yes
O(14) C(33) 1.441(5) yes
O(15) C(31) 1.414(4) yes
O(15) C(34) 1.455(5) yes
O(16) C(32) 1.422(4) yes
O(16) C(34) 1.437(6) yes
C(1) C(3) 1.507(6) yes
C(2) C(3) 1.518(6) yes
C(4) C(5) 1.537(5) yes
C(4) C(8) 1.476(5) yes
C(5) C(6) 1.515(6) yes
C(7) C(8) 1.331(6) yes
C(7) C(9) 1.487(6) yes
C(9) C(10) 1.532(6) yes
C(10) C(11) 1.513(6) yes
C(11) C(12) 1.535(6) yes
C(12) C(13) 1.525(6) yes
C(13) C(14) 1.510(5) yes
C(14) C(15) 1.506(5) yes
C(16) C(17) 1.492(6) yes
C(16) C(18) 1.509(7) yes
C(19) C(21) 1.527(6) yes
C(20) C(21) 1.498(6) yes
C(22) C(23) 1.526(5) yes
C(22) C(25) 1.479(5) yes
C(23) C(24) 1.510(6) yes
C(25) C(26) 1.333(5) yes
C(26) C(27) 1.485(5) yes
C(27) C(28) 1.527(6) yes
C(28) C(29) 1.514(6) yes
C(29) C(30) 1.537(5) yes
C(30) C(31) 1.527(5) yes
C(31) C(32) 1.522(5) yes
C(32) C(33) 1.490(6) yes
C(34) C(35) 1.502(8) yes
C(34) C(36) 1.505(8) yes
C(1) H(1) 0.970 no
C(1) H(2) 0.970 no
C(1) H(3) 0.970 no
C(2) H(4) 0.970 no
C(2) H(5) 0.970 no
C(2) H(6) 0.970 no
C(4) H(7) 0.990 no
C(5) H(8) 0.990 no
C(6) H(9) 0.980 no
C(6) H(10) 0.980 no
C(9) H(11) 0.980 no
C(9) H(12) 0.980 no
C(10) H(13) 0.980 no
C(10) H(14) 0.980 no
C(13) H(15) 0.990 no
C(14) H(16) 0.990 no
C(15) H(17) 0.980 no
C(15) H(18) 0.980 no
C(17) H(19) 0.970 no
C(17) H(20) 0.970 no
C(17) H(21) 0.970 no
C(18) H(22) 0.970 no
C(18) H(23) 0.970 no
C(18) H(24) 0.970 no
C(19) H(25) 0.970 no
C(19) H(26) 0.970 no
C(19) H(27) 0.970 no
C(20) H(28) 0.970 no
C(20) H(29) 0.970 no
C(20) H(30) 0.970 no
C(22) H(31) 0.990 no
C(23) H(32) 0.990 no
C(24) H(33) 0.980 no
C(24) H(34) 0.980 no
C(27) H(35) 0.980 no
C(27) H(36) 0.980 no
C(28) H(37) 0.980 no
C(28) H(38) 0.980 no
C(31) H(39) 0.990 no
C(32) H(40) 0.990 no
C(33) H(41) 0.980 no
C(33) H(42) 0.980 no
C(35) H(43) 0.970 no
C(35) H(44) 0.970 no
C(35) H(45) 0.970 no
C(36) H(46) 0.970 no
C(36) H(47) 0.970 no
C(36) H(48) 0.970 no

loop_
_geom_contact_atom_site_label_1
_geom_contact_atom_site_label_2
_geom_contact_distance
_geom_contact_site_symmetry_2
O(1) C(36) 3.518(7) 4_575
O(2) C(19) 3.442(6) 1_455
O(3) C(17) 3.501(6) 2_466
O(3) C(22) 3.567(4) .
O(4) O(14) 3.294(3) 3_655
O(5) C(6) 3.599(5) 2_566
O(6) C(1) 3.209(5) 1_655
O(8) O(10) 3.372(4) 2_466
O(8) C(6) 3.540(5) 2_566
O(10) O(8) 3.372(4) 2_566
O(10) C(14) 3.542(4) 2_566
O(10) C(15) 3.347(4) 2_566
O(11) C(31) 3.363(4) 3_645
O(13) C(20) 3.353(6) 1_455
O(14) O(4) 3.294(3) 3_645
O(14) C(4) 3.229(4) 3_645
O(16) C(13) 3.389(4) 3_645
O(16) C(35) 3.595(6) 2_565
C(1) O(6) 3.209(5) 1_455
C(4) O(14) 3.229(4) 3_655
C(6) O(5) 3.599(5) 2_466
C(6) O(8) 3.540(5) 2_466
C(13) O(16) 3.389(4) 3_655
C(14) O(10) 3.542(4) 2_466
C(15) O(10) 3.347(4) 2_466
C(17) O(3) 3.501(6) 2_566
C(19) O(2) 3.442(6) 1_655
C(20) O(13) 3.353(6) 1_655
C(22) O(3) 3.567(4) .
C(24) C(31) 3.510(5) 3_645
C(31) O(11) 3.363(4) 3_655
C(31) C(24) 3.510(5) 3_655
C(35) O(16) 3.595(6) 2_465
C(36) O(1) 3.518(7) 4_574
O(1) H(41) 3.048 3_655
O(1) H(46) 2.911 4_575
O(1) H(47) 3.598 4_575
O(1) H(48) 3.523 4_575
O(2) H(25) 2.905 1_455
O(2) H(26) 3.095 1_455
O(2) H(29) 3.167 1_455
O(2) H(33) 3.318 3_655
O(3) H(19) 2.555 2_466
O(3) H(31) 2.777 .
O(3) H(32) 3.147 .
O(4) H(41) 3.234 3_655
O(5) H(1) 2.959 2_566
O(5) H(9) 2.708 2_566
O(5) H(13) 3.322 2_466
O(6) H(1) 3.388 1_655
O(6) H(2) 3.065 1_655
O(6) H(3) 2.682 1_655
O(6) H(9) 3.471 2_566
O(6) H(12) 3.328 2_566
O(6) H(43) 3.264 3_655
O(6) H(48) 3.563 4_675
O(7) H(40) 3.176 4_675
O(7) H(43) 3.584 3_655
O(7) H(44) 3.121 3_655
O(7) H(45) 3.322 4_575
O(7) H(47) 3.538 3_655
O(8) H(9) 3.339 2_566
O(8) H(10) 2.884 2_566
O(8) H(28) 3.360 2_466
O(8) H(29) 3.580 2_466
O(9) H(5) 3.464 3_645
O(9) H(6) 3.348 3_645
O(9) H(22) 2.971 4_674
O(9) H(35) 3.275 3_655
O(10) H(11) 3.051 .
O(10) H(16) 3.383 2_566
O(10) H(17) 2.498 2_566
O(11) H(8) 2.853 3_645
O(11) H(20) 3.149 2_466
O(11) H(21) 3.460 2_466
O(11) H(39) 2.450 3_645
O(13) H(4) 3.372 3_545
O(13) H(23) 3.525 4_574
O(13) H(24) 2.909 4_574
O(13) H(28) 3.572 1_455
O(13) H(29) 3.330 1_455
O(13) H(30) 2.685 1_455
O(13) H(34) 3.135 3_655
O(14) H(6) 3.337 3_645
O(14) H(7) 2.328 3_645
O(15) H(16) 2.808 4_574
O(15) H(24) 3.510 4_574
O(15) H(32) 3.474 3_655
O(15) H(34) 2.864 3_655
O(16) H(15) 2.567 3_645
O(16) H(44) 2.953 2_565
O(16) H(45) 3.360 2_565
C(1) H(12) 3.213 2_466
C(1) H(14) 3.053 1_455
C(1) H(25) 3.542 1_455
C(1) H(26) 3.052 1_455
C(1) H(48) 3.595 4_575
C(2) H(30) 3.307 3_655
C(2) H(33) 3.329 3_655
C(2) H(41) 3.358 3_655
C(2) H(42) 3.262 3_655
C(2) H(47) 3.468 4_575
C(4) H(36) 2.942 3_655
C(4) H(41) 3.146 3_655
C(5) H(33) 3.584 3_655
C(5) H(36) 3.246 3_655
C(6) H(13) 3.482 2_466
C(6) H(19) 2.741 2_466
C(6) H(29) 3.505 1_455
C(7) H(13) 3.441 2_466
C(7) H(31) 3.328 .
C(7) H(36) 3.524 3_655
C(8) H(13) 3.561 2_466
C(8) H(36) 3.141 3_655
C(9) H(3) 3.572 2_566
C(9) H(17) 3.374 2_566
C(9) H(18) 3.439 2_566
C(9) H(32) 3.422 .
C(10) H(1) 3.366 1_655
C(10) H(9) 3.346 2_566
C(10) H(17) 3.406 2_566
C(10) H(18) 3.519 2_566
C(10) H(26) 3.475 .
C(11) H(9) 3.310 2_566
C(12) H(9) 3.425 2_566
C(12) H(43) 3.551 3_655
C(13) H(45) 3.287 4_575
C(14) H(45) 3.427 4_575
C(15) H(11) 3.252 2_466
C(15) H(13) 3.307 2_466
C(15) H(26) 3.410 2_466
C(16) H(10) 3.586 2_566
C(17) H(10) 3.082 2_566
C(17) H(35) 3.274 2_566
C(17) H(39) 3.436 4_675
C(17) H(40) 3.249 4_675
C(18) H(30) 3.197 4_675
C(19) H(1) 3.183 1_655
C(19) H(2) 3.463 1_655
C(19) H(11) 3.535 .
C(19) H(14) 3.291 .
C(19) H(17) 3.292 2_566
C(19) H(35) 3.130 3_655
C(19) H(36) 3.457 3_655
C(19) H(37) 3.288 3_655
C(20) H(5) 3.138 3_645
C(20) H(10) 3.589 1_655
C(20) H(38) 3.295 1_655
C(21) H(17) 3.399 2_566
C(23) H(11) 3.165 .
C(23) H(17) 3.538 2_566
C(23) H(39) 3.484 3_645
C(24) H(8) 3.376 3_645
C(24) H(39) 2.811 3_645
C(25) H(20) 3.587 2_466
C(26) H(7) 3.219 3_645
C(26) H(8) 3.243 3_645
C(26) H(20) 2.945 2_466
C(27) H(7) 3.096 3_645
C(27) H(8) 3.333 3_645
C(27) H(20) 2.908 2_466
C(27) H(27) 2.811 3_645
C(28) H(20) 3.363 2_466
C(28) H(25) 3.562 3_645
C(28) H(27) 3.263 3_645
C(29) H(7) 3.440 3_645
C(30) H(34) 3.182 3_655
C(31) H(21) 3.256 4_674
C(31) H(34) 2.865 3_655
C(32) H(15) 3.592 3_645
C(32) H(21) 3.089 4_674
C(32) H(44) 2.995 2_565
C(33) H(6) 2.838 3_645
C(33) H(7) 2.806 3_645
C(33) H(44) 3.410 2_565
C(33) H(46) 3.554 2_565
C(34) H(15) 3.598 3_645
C(34) H(16) 3.393 4_574
C(35) H(15) 3.420 4_574
C(35) H(16) 3.430 4_574
C(35) H(24) 3.580 4_574
C(35) H(40) 3.387 2_465
C(35) H(47) 3.152 2_465
C(36) H(3) 3.235 4_574
C(36) H(4) 3.448 4_574
C(36) H(16) 3.544 4_574
C(36) H(41) 3.370 2_465
C(36) H(44) 3.587 2_565
H(1) O(5) 2.959 2_466
H(1) O(6) 3.388 1_455
H(1) C(10) 3.366 1_455
H(1) C(19) 3.183 1_455
H(1) H(12) 2.969 2_466
H(1) H(13) 3.283 1_455
H(1) H(14) 2.584 1_455
H(1) H(17) 3.214 2_466
H(1) H(25) 3.233 1_455
H(1) H(26) 2.381 1_455
H(1) H(27) 3.580 1_455
H(2) O(6) 3.065 1_455
H(2) C(19) 3.463 1_455
H(2) H(14) 2.798 1_455
H(2) H(25) 3.285 1_455
H(2) H(26) 2.998 1_455
H(2) H(27) 3.564 1_455
H(2) H(37) 2.905 3_555
H(2) H(43) 3.301 3_555
H(3) O(6) 2.682 1_455
H(3) C(9) 3.572 2_466
H(3) C(36) 3.235 4_575
H(3) H(12) 2.604 2_466
H(3) H(14) 3.323 1_455
H(3) H(46) 3.290 4_575
H(3) H(47) 3.179 4_575
H(3) H(48) 2.724 4_575
H(4) O(13) 3.372 3_555
H(4) C(36) 3.448 4_575
H(4) H(22) 3.595 2_476
H(4) H(24) 3.254 2_476
H(4) H(30) 3.315 3_655
H(4) H(41) 3.479 3_655
H(4) H(42) 3.454 3_655
H(4) H(43) 3.295 3_555
H(4) H(45) 3.457 3_555
H(4) H(46) 3.427 4_575
H(4) H(47) 2.756 4_575
H(5) O(9) 3.464 3_655
H(5) C(20) 3.138 3_655
H(5) H(25) 3.443 1_455
H(5) H(28) 2.770 3_655
H(5) H(30) 2.689 3_655
H(5) H(33) 2.743 3_655
H(5) H(37) 3.382 3_555
H(6) O(9) 3.348 3_655
H(6) O(14) 3.337 3_655
H(6) C(33) 2.838 3_655
H(6) H(22) 3.550 2_476
H(6) H(30) 3.423 3_655
H(6) H(33) 3.129 3_655
H(6) H(41) 2.596 3_655
H(6) H(42) 2.347 3_655
H(6) H(47) 3.569 4_575
H(7) O(14) 2.328 3_655
H(7) C(26) 3.219 3_655
H(7) C(27) 3.096 3_655
H(7) C(29) 3.440 3_655
H(7) C(33) 2.806 3_655
H(7) H(36) 2.369 3_655
H(7) H(41) 2.547 3_655
H(7) H(42) 3.006 3_655
H(8) O(11) 2.853 3_655
H(8) C(24) 3.376 3_655
H(8) C(26) 3.243 3_655
H(8) C(27) 3.333 3_655
H(8) H(29) 3.576 1_455
H(8) H(31) 3.300 .
H(8) H(33) 3.016 3_655
H(8) H(36) 2.677 3_655
H(9) O(5) 2.708 2_466
H(9) O(6) 3.471 2_466
H(9) O(8) 3.339 2_466
H(9) C(10) 3.346 2_466
H(9) C(11) 3.310 2_466
H(9) C(12) 3.425 2_466
H(9) H(13) 2.625 2_466
H(9) H(19) 3.022 2_466
H(10) O(8) 2.884 2_466
H(10) C(16) 3.586 2_466
H(10) C(17) 3.082 2_466
H(10) C(20) 3.589 1_455
H(10) H(19) 2.251 2_466
H(10) H(20) 3.287 2_466
H(10) H(29) 2.730 1_455
H(11) O(10) 3.051 .
H(11) C(15) 3.252 2_566
H(11) C(19) 3.535 .
H(11) C(23) 3.165 .
H(11) H(17) 2.641 2_566
H(11) H(18) 2.951 2_566
H(11) H(26) 3.115 .
H(11) H(27) 3.261 .
H(11) H(31) 3.206 .
H(11) H(32) 2.573 .
H(12) O(6) 3.328 2_466
H(12) C(1) 3.213 2_566
H(12) H(1) 2.969 2_566
H(12) H(3) 2.604 2_566
H(12) H(13) 3.447 2_466
H(12) H(18) 3.383 2_566
H(13) O(5) 3.322 2_566
H(13) C(6) 3.482 2_566
H(13) C(7) 3.441 2_566
H(13) C(8) 3.561 2_566
H(13) C(15) 3.307 2_566
H(13) H(1) 3.283 1_655
H(13) H(9) 2.625 2_566
H(13) H(12) 3.447 2_566
H(13) H(17) 3.141 2_566
H(13) H(18) 2.930 2_566
H(14) C(1) 3.053 1_655
H(14) C(19) 3.291 .
H(14) H(1) 2.584 1_655
H(14) H(2) 2.798 1_655
H(14) H(3) 3.323 1_655
H(14) H(17) 3.185 2_566
H(14) H(26) 2.671 .
H(14) H(27) 3.035 .
H(15) O(16) 2.567 3_655
H(15) C(32) 3.592 3_655
H(15) C(34) 3.598 3_655
H(15) C(35) 3.420 4_575
H(15) H(41) 3.066 3_655
H(15) H(43) 3.384 3_655
H(15) H(44) 3.293 4_575
H(15) H(45) 2.751 4_575
H(15) H(46) 3.157 4_575
H(15) H(47) 3.580 3_655
H(16) O(10) 3.383 2_466
H(16) O(15) 2.808 4_575
H(16) C(34) 3.393 4_575
H(16) C(35) 3.430 4_575
H(16) C(36) 3.544 4_575
H(16) H(34) 3.460 2_466
H(16) H(45) 2.714 4_575
H(16) H(46) 3.080 4_575
H(17) O(10) 2.498 2_466
H(17) C(9) 3.374 2_466
H(17) C(10) 3.406 2_466
H(17) C(19) 3.292 2_466
H(17) C(21) 3.399 2_466
H(17) C(23) 3.538 2_466
H(17) H(1) 3.214 2_566
H(17) H(11) 2.641 2_466
H(17) H(13) 3.141 2_466
H(17) H(14) 3.185 2_466
H(17) H(26) 2.507 2_466
H(17) H(32) 3.451 2_466
H(18) C(9) 3.439 2_466
H(18) C(10) 3.519 2_466
H(18) H(11) 2.951 2_466
H(18) H(12) 3.383 2_466
H(18) H(13) 2.930 2_466
H(18) H(46) 2.992 4_575
H(18) H(48) 3.483 4_575
H(19) O(3) 2.555 2_566
H(19) C(6) 2.741 2_566
H(19) H(9) 3.022 2_566
H(19) H(10) 2.251 2_566
H(19) H(32) 3.288 2_566
H(20) O(11) 3.149 2_566
H(20) C(25) 3.587 2_566
H(20) C(26) 2.945 2_566
H(20) C(27) 2.908 2_566
H(20) C(28) 3.363 2_566
H(20) H(10) 3.287 2_566
H(20) H(35) 2.329 2_566
H(20) H(38) 2.834 2_566
H(20) H(39) 3.419 4_675
H(21) O(11) 3.460 2_566
H(21) C(31) 3.256 4_675
H(21) C(32) 3.089 4_675
H(21) H(32) 3.296 2_566
H(21) H(35) 3.553 2_566
H(21) H(39) 2.637 4_675
H(21) H(40) 2.330 4_675
H(21) H(42) 3.428 4_675
H(22) O(9) 2.971 4_675
H(22) H(4) 3.595 2_576
H(22) H(6) 3.550 2_576
H(22) H(25) 3.569 4_675
H(22) H(30) 2.831 4_675
H(22) H(35) 3.253 2_566
H(22) H(42) 3.041 4_675
H(23) O(13) 3.525 4_575
H(23) H(25) 3.296 4_675
H(23) H(28) 3.145 2_466
H(23) H(30) 3.110 4_675
H(23) H(34) 3.093 2_466
H(24) O(13) 2.909 4_575
H(24) O(15) 3.510 4_575
H(24) C(35) 3.580 4_575
H(24) H(4) 3.254 2_576
H(24) H(30) 3.117 4_675
H(24) H(45) 2.690 4_575
H(25) O(2) 2.905 1_655
H(25) C(1) 3.542 1_655
H(25) C(28) 3.562 3_655
H(25) H(1) 3.233 1_655
H(25) H(2) 3.285 1_655
H(25) H(5) 3.443 1_655
H(25) H(22) 3.569 4_674
H(25) H(23) 3.296 4_674
H(25) H(35) 3.071 3_655
H(25) H(37) 2.997 3_655
H(26) O(2) 3.095 1_655
H(26) C(1) 3.052 1_655
H(26) C(10) 3.475 .
H(26) C(15) 3.410 2_566
H(26) H(1) 2.381 1_655
H(26) H(2) 2.998 1_655
H(26) H(11) 3.115 .
H(26) H(14) 2.671 .
H(26) H(17) 2.507 2_566
H(27) C(27) 2.811 3_655
H(27) C(28) 3.263 3_655
H(27) H(1) 3.580 1_655
H(27) H(2) 3.564 1_655
H(27) H(11) 3.261 .
H(27) H(14) 3.035 .
H(27) H(35) 2.431 3_655
H(27) H(36) 2.526 3_655
H(27) H(37) 2.795 3_655
H(28) O(8) 3.360 2_566
H(28) O(13) 3.572 1_655
H(28) H(5) 2.770 3_645
H(28) H(23) 3.145 2_566
H(28) H(38) 2.848 1_655
H(29) O(2) 3.167 1_655
H(29) O(8) 3.580 2_566
H(29) O(13) 3.330 1_655
H(29) C(6) 3.505 1_655
H(29) H(8) 3.576 1_655
H(29) H(10) 2.730 1_655
H(29) H(38) 3.173 1_655
H(30) O(13) 2.685 1_655
H(30) C(2) 3.307 3_645
H(30) C(18) 3.197 4_674
H(30) H(4) 3.315 3_645
H(30) H(5) 2.689 3_645
H(30) H(6) 3.423 3_645
H(30) H(22) 2.831 4_674
H(30) H(23) 3.110 4_674
H(30) H(24) 3.117 4_674
H(30) H(38) 3.331 1_655
H(31) O(3) 2.777 .
H(31) C(7) 3.328 .
H(31) H(8) 3.300 .
H(31) H(11) 3.206 .
H(31) H(35) 3.179 3_655
H(31) H(36) 3.143 3_655
H(32) O(3) 3.147 .
H(32) O(15) 3.474 3_645
H(32) C(9) 3.422 .
H(32) H(11) 2.573 .
H(32) H(17) 3.451 2_566
H(32) H(19) 3.288 2_466
H(32) H(21) 3.296 2_466
H(32) H(39) 3.099 3_645
H(33) O(2) 3.318 3_645
H(33) C(2) 3.329 3_645
H(33) C(5) 3.584 3_645
H(33) H(5) 2.743 3_645
H(33) H(6) 3.129 3_645
H(33) H(8) 3.016 3_645
H(34) O(13) 3.135 3_645
H(34) O(15) 2.864 3_645
H(34) C(30) 3.182 3_645
H(34) C(31) 2.865 3_645
H(34) H(16) 3.460 2_566
H(34) H(23) 3.093 2_566
H(34) H(39) 2.391 3_645
H(35) O(9) 3.275 3_645
H(35) C(17) 3.274 2_466
H(35) C(19) 3.130 3_645
H(35) H(20) 2.329 2_466
H(35) H(21) 3.553 2_466
H(35) H(22) 3.253 2_466
H(35) H(25) 3.071 3_645
H(35) H(27) 2.431 3_645
H(35) H(31) 3.179 3_645
H(36) C(4) 2.942 3_645
H(36) C(5) 3.246 3_645
H(36) C(7) 3.524 3_645
H(36) C(8) 3.141 3_645
H(36) C(19) 3.457 3_645
H(36) H(7) 2.369 3_645
H(36) H(8) 2.677 3_645
H(36) H(27) 2.526 3_645
H(36) H(31) 3.143 3_645
H(37) C(19) 3.288 3_645
H(37) H(2) 2.905 3_545
H(37) H(5) 3.382 3_545
H(37) H(25) 2.997 3_645
H(37) H(27) 2.795 3_645
H(38) C(20) 3.295 1_455
H(38) H(20) 2.834 2_466
H(38) H(28) 2.848 1_455
H(38) H(29) 3.173 1_455
H(38) H(30) 3.331 1_455
H(39) O(11) 2.450 3_655
H(39) C(17) 3.436 4_674
H(39) C(23) 3.484 3_655
H(39) C(24) 2.811 3_655
H(39) H(20) 3.419 4_674
H(39) H(21) 2.637 4_674
H(39) H(32) 3.099 3_655
H(39) H(34) 2.391 3_655
H(40) O(7) 3.176 4_674
H(40) C(17) 3.249 4_674
H(40) C(35) 3.387 2_565
H(40) H(21) 2.330 4_674
H(40) H(44) 2.466 2_565
H(41) O(1) 3.048 3_645
H(41) O(4) 3.234 3_645
H(41) C(2) 3.358 3_645
H(41) C(4) 3.146 3_645
H(41) C(36) 3.370 2_565
H(41) H(4) 3.479 3_645
H(41) H(6) 2.596 3_645
H(41) H(7) 2.547 3_645
H(41) H(15) 3.066 3_645
H(41) H(44) 2.911 2_565
H(41) H(46) 2.609 2_565
H(41) H(47) 3.328 2_565
H(42) C(2) 3.262 3_645
H(42) H(4) 3.454 3_645
H(42) H(6) 2.347 3_645
H(42) H(7) 3.006 3_645
H(42) H(21) 3.428 4_674
H(42) H(22) 3.041 4_674
H(43) O(6) 3.264 3_645
H(43) O(7) 3.584 3_645
H(43) C(12) 3.551 3_645
H(43) H(2) 3.301 3_545
H(43) H(4) 3.295 3_545
H(43) H(15) 3.384 3_645
H(43) H(47) 3.104 2_465
H(44) O(7) 3.121 3_645
H(44) O(16) 2.953 2_465
H(44) C(32) 2.995 2_465
H(44) C(33) 3.410 2_465
H(44) C(36) 3.587 2_465
H(44) H(15) 3.293 4_574
H(44) H(40) 2.466 2_465
H(44) H(41) 2.911 2_465
H(44) H(47) 3.036 2_465
H(44) H(48) 3.496 2_465
H(45) O(7) 3.322 4_574
H(45) O(16) 3.360 2_465
H(45) C(13) 3.287 4_574
H(45) C(14) 3.427 4_574
H(45) H(4) 3.457 3_545
H(45) H(15) 2.751 4_574
H(45) H(16) 2.714 4_574
H(45) H(24) 2.690 4_574
H(45) H(47) 2.790 2_465
H(46) O(1) 2.911 4_574
H(46) C(33) 3.554 2_465
H(46) H(3) 3.290 4_574
H(46) H(4) 3.427 4_574
H(46) H(15) 3.157 4_574
H(46) H(16) 3.080 4_574
H(46) H(18) 2.992 4_574
H(46) H(41) 2.609 2_465
H(47) O(1) 3.598 4_574
H(47) O(7) 3.538 3_645
H(47) C(2) 3.468 4_574
H(47) C(35) 3.152 2_565
H(47) H(3) 3.179 4_574
H(47) H(4) 2.756 4_574
H(47) H(6) 3.569 4_574
H(47) H(15) 3.580 3_645
H(47) H(41) 3.328 2_465
H(47) H(43) 3.104 2_565
H(47) H(44) 3.036 2_565
H(47) H(45) 2.790 2_565
H(48) O(1) 3.523 4_574
H(48) O(6) 3.563 4_674
H(48) C(1) 3.595 4_574
H(48) H(3) 2.724 4_574
H(48) H(18) 3.483 4_574
H(48) H(44) 3.496 2_565

loop_
_geom_torsion_atom_site_label_1
_geom_torsion_atom_site_label_2
_geom_torsion_atom_site_label_3
_geom_torsion_atom_site_label_4
_geom_torsion
C(3) O(1) C(4) C(5) -35.0(3)
C(3) O(1) C(4) C(8) -156.0(3)
C(4) O(1) C(3) O(2) 30.7(3)
C(4) O(1) C(3) C(1) 149.1(3)
C(4) O(1) C(3) C(2) -86.9(3)
C(3) O(2) C(5) C(4) -8.4(3)
C(3) O(2) C(5) C(6) 109.0(3)
C(5) O(2) C(3) O(1) -13.0(4)
C(5) O(2) C(3) C(1) -129.8(3)
C(5) O(2) C(3) C(2) 106.8(3)
C(6) O(3) C(7) C(8) -23.8(5)
C(6) O(3) C(7) C(9) 156.7(3)
C(7) O(3) C(6) C(5) 56.2(4)
C(8) O(4) C(11) O(5) -76.2(3)
C(8) O(4) C(11) C(10) 43.9(4)
C(8) O(4) C(11) C(12) 168.1(3)
C(11) O(4) C(8) C(4) 170.9(3)
C(11) O(4) C(8) C(7) -12.7(5)
C(11) O(5) C(15) C(14) -56.1(4)
C(15) O(5) C(11) O(4) -51.4(4)
C(15) O(5) C(11) C(10) -173.6(3)
C(15) O(5) C(11) C(12) 62.8(3)
C(13) O(7) C(16) O(8) 0.7(4)
C(13) O(7) C(16) C(17) 117.7(3)
C(13) O(7) C(16) C(18) -117.4(3)
C(16) O(7) C(13) C(12) -94.9(3)
C(16) O(7) C(13) C(14) 23.7(4)
C(14) O(8) C(16) O(7) -26.6(3)
C(14) O(8) C(16) C(17) -145.2(3)
C(14) O(8) C(16) C(18) 89.6(3)
C(16) O(8) C(14) C(13) 40.0(3)
C(16) O(8) C(14) C(15) 162.9(3)
C(21) O(9) C(22) C(23) -36.4(3)
C(21) O(9) C(22) C(25) -154.9(3)
C(22) O(9) C(21) O(10) 25.7(3)
C(22) O(9) C(21) C(19) -90.0(3)
C(22) O(9) C(21) C(20) 144.7(3)
C(21) O(10) C(23) C(22) -19.0(3)
C(21) O(10) C(23) C(24) 98.1(3)
C(23) O(10) C(21) O(9) -3.2(4)
C(23) O(10) C(21) C(19) 115.4(3)
C(23) O(10) C(21) C(20) -121.3(3)
C(24) O(11) C(26) C(25) -17.4(5)
C(24) O(11) C(26) C(27) 164.2(3)
C(26) O(11) C(24) C(23) 54.3(4)
C(25) O(12) C(29) O(14) -73.7(3)
C(25) O(12) C(29) C(28) 45.2(4)
C(25) O(12) C(29) C(30) 169.9(2)
C(29) O(12) C(25) C(22) 174.8(3)
C(29) O(12) C(25) C(26) -12.2(5)
C(29) O(14) C(33) C(32) -60.2(4)
C(33) O(14) C(29) O(12) -53.4(4)
C(33) O(14) C(29) C(28) -174.9(3)
C(33) O(14) C(29) C(30) 60.7(4)
C(31) O(15) C(34) O(16) -6.3(4)
C(31) O(15) C(34) C(35) 110.2(4)
C(31) O(15) C(34) C(36) -124.3(4)
C(34) O(15) C(31) C(30) -93.8(3)
C(34) O(15) C(31) C(32) 27.3(4)
C(32) O(16) C(34) O(15) -19.3(4)
C(32) O(16) C(34) C(35) -137.6(3)
C(32) O(16) C(34) C(36) 97.0(4)
C(34) O(16) C(32) C(31) 34.8(3)
C(34) O(16) C(32) C(33) 156.8(3)
O(1) C(4) C(5) O(2) 26.4(3)
O(1) C(4) C(5) C(6) -91.6(3)
O(1) C(4) C(8) O(4) -66.8(4)
O(1) C(4) C(8) C(7) 116.8(4)
C(5) C(4) C(8) O(4) 178.3(3)
C(5) C(4) C(8) C(7) 1.9(5)
C(8) C(4) C(5) O(2) 147.0(3)
C(8) C(4) C(5) C(6) 29.0(4)
O(2) C(5) C(6) O(3) -172.5(3)
C(4) C(5) C(6) O(3) -58.2(4)
O(3) C(7) C(8) O(4) 177.8(3)
O(3) C(7) C(8) C(4) -6.1(6)
O(3) C(7) C(9) C(10) 165.3(3)
C(8) C(7) C(9) C(10) -14.2(5)
C(9) C(7) C(8) O(4) -2.7(6)
C(9) C(7) C(8) C(4) 173.3(3)
C(7) C(9) C(10) C(11) 43.5(4)
C(9) C(10) C(11) O(4) -59.8(4)
C(9) C(10) C(11) O(5) 62.4(4)
C(9) C(10) C(11) C(12) -178.5(3)
O(4) C(11) C(12) O(6) -126.2(4)
O(4) C(11) C(12) C(13) 58.8(3)
O(5) C(11) C(12) O(6) 115.4(4)
O(5) C(11) C(12) C(13) -59.7(4)
C(10) C(11) C(12) O(6) -3.9(5)
C(10) C(11) C(12) C(13) -179.0(3)
O(6) C(12) C(13) O(7) -12.6(5)
O(6) C(12) C(13) C(14) -127.4(4)
C(11) C(12) C(13) O(7) 162.4(3)
C(11) C(12) C(13) C(14) 47.5(4)
O(7) C(13) C(14) O(8) -38.6(3)
O(7) C(13) C(14) C(15) -158.5(3)
C(12) C(13) C(14) O(8) 81.2(3)
C(12) C(13) C(14) C(15) -38.7(4)
O(8) C(14) C(15) O(5) -70.3(4)
C(13) C(14) C(15) O(5) 42.9(4)
O(9) C(22) C(23) O(10) 33.6(3)
O(9) C(22) C(23) C(24) -84.8(3)
O(9) C(22) C(25) O(12) -74.1(4)
O(9) C(22) C(25) C(26) 113.0(4)
C(23) C(22) C(25) O(12) 172.7(3)
C(23) C(22) C(25) C(26) -0.2(4)
C(25) C(22) C(23) O(10) 153.9(3)
C(25) C(22) C(23) C(24) 35.5(4)
O(10) C(23) C(24) O(11) -177.3(3)
C(22) C(23) C(24) O(11) -63.8(4)
O(12) C(25) C(26) O(11) 176.9(3)
O(12) C(25) C(26) C(27) -4.9(6)
C(22) C(25) C(26) O(11) -10.8(6)
C(22) C(25) C(26) C(27) 167.4(3)
O(11) C(26) C(27) C(28) 166.1(3)
C(25) C(26) C(27) C(28) -12.2(5)
C(26) C(27) C(28) C(29) 43.2(4)
C(27) C(28) C(29) O(12) -61.6(4)
C(27) C(28) C(29) O(14) 59.7(3)
C(27) C(28) C(29) C(30) 179.8(3)
O(12) C(29) C(30) O(13) -114.1(4)
O(12) C(29) C(30) C(31) 68.5(3)
O(14) C(29) C(30) O(13) 127.6(4)
O(14) C(29) C(30) C(31) -49.8(4)
C(28) C(29) C(30) O(13) 8.2(5)
C(28) C(29) C(30) C(31) -169.2(3)
O(13) C(30) C(31) O(15) -22.6(5)
O(13) C(30) C(31) C(32) -138.2(4)
C(29) C(30) C(31) O(15) 154.7(3)
C(29) C(30) C(31) C(32) 39.1(4)
O(15) C(31) C(32) O(16) -37.8(3)
O(15) C(31) C(32) C(33) -156.6(3)
C(30) C(31) C(32) O(16) 82.2(3)
C(30) C(31) C(32) C(33) -36.6(4)
O(16) C(32) C(33) O(14) -67.4(4)
C(31) C(32) C(33) O(14) 45.6(4)
